data_7051310
loop_
_publ_author_name
'Ezuhara, Takayoshi'
'Endo, Ken'
'Matsuda, Kenji'
'Aoyama, Yasuhiro'

_publ_section_title
;
 One-dimensional chains consisting of copper(II) ions and an orthogonal
 anthracene-pyrimidine derivative: hierarchical formation of
 high-dimensional networks and their magnetic properties
;
_journal_issue 8
_journal_name_full 'New Journal of Chemistry'
_journal_page_first 609
_journal_paper_doi 10.1039/b002315i
_journal_volume 24
_journal_year 2000
_chemical_formula_sum 'C19 H18 Cu N4 O8'
_chemical_formula_weight 493.92
_space_group_IT_number 61
_symmetry_cell_setting orthorhombic
_symmetry_Int_Tables_number 61
_symmetry_space_group_name_Hall '-P 2ac 2ab'
_symmetry_space_group_name_H-M 'P b c a'
_cell_angle_alpha 90
_cell_angle_beta 90
_cell_angle_gamma 90
_cell_formula_units_Z 8
_cell_length_a 13.1(2)
_cell_length_b 25.4(2)
_cell_length_c 12.0(2)
_cell_measurement_reflns_used 25
_cell_measurement_temperature 296.2
_cell_measurement_theta_max 15.6
_cell_measurement_theta_min 14.1
_cell_volume 3993(10)
_computing_cell_refinement 'MSC/AFC Diffractometer Control'
_computing_data_collection 'MSC/AFC Diffractometer Control'
_computing_data_reduction 'teXsan Ver. 1.10'
_computing_publication_material 'teXsan Ver. 1.10'
_computing_structure_refinement 'teXsan Ver. 1.10'
_computing_structure_solution SHELXS86
_diffrn_measurement_device_type 'Rigaku AFC7R'
_diffrn_measurement_method \w-2\q
_diffrn_radiation_type 'Mo K\a'
_diffrn_radiation_wavelength 0.7107
_diffrn_reflns_av_R_equivalents 4.383
_diffrn_reflns_limit_h_max 17
_diffrn_reflns_limit_h_min 0
_diffrn_reflns_limit_k_max 32
_diffrn_reflns_limit_k_min 0
_diffrn_reflns_limit_l_max 15
_diffrn_reflns_limit_l_min 0
_diffrn_reflns_number 5119
_diffrn_reflns_theta_max 27.5
_diffrn_standards_decay_% 1.11
_diffrn_standards_interval_count 150
_diffrn_standards_number 3
_exptl_absorpt_coefficient_mu 1.157
_exptl_absorpt_correction_T_max 0.793
_exptl_absorpt_correction_T_min 0.620
_exptl_absorpt_correction_type psi-scan
_exptl_absorpt_process_details '(North, Phillips & Mathews, 1968)'
_exptl_crystal_colour black
_exptl_crystal_density_diffrn 1.651
_exptl_crystal_density_method 'not measured'
_exptl_crystal_description prismatic
_exptl_crystal_size_max 0.200
_exptl_crystal_size_mid 0.200
_exptl_crystal_size_min 0.200
_refine_diff_density_max 0.90
_refine_diff_density_min -1.22
_refine_ls_extinction_coef 0.0020(6)
_refine_ls_extinction_method 'Zachariasen(1967) type 2 Gaussian isotropic'
_refine_ls_goodness_of_fit_ref 1.147
_refine_ls_hydrogen_treatment refall
_refine_ls_number_parameters 362
_refine_ls_number_reflns 3568
_refine_ls_R_factor_gt 0.046
_refine_ls_shift/su_max 0.1040
_refine_ls_structure_factor_coef F
_refine_ls_weighting_details 'w = 1/[\s^2^(Fo) + 0.00286|Fo|^2^]'
_refine_ls_weighting_scheme calc
_refine_ls_wR_factor_ref 0.0685
_reflns_number_gt 3568
_reflns_number_total 5119
_reflns_threshold_expression F^2^>2.0\s(F^2^)
_cod_data_source_file b002315i.txt
_cod_data_source_block AntPyCu(NO3)2_from_MeOH-Me
_cod_original_cell_volume 3974(80)
_cod_original_sg_symbol_H-M 'P 21/b 21/c 21/a'
_cod_original_formula_sum 'C19 H18 Cu N4 O8 '
_cod_database_code 7051310

loop_
_symmetry_equiv_pos_as_xyz
x,y,z
1/2+x,1/2-y,-z
-x,1/2+y,1/2-z
1/2-x,-y,1/2+z
-x,-y,-z
1/2-x,1/2+y,z
x,1/2-y,1/2+z
1/2+x,y,1/2-z

loop_
_atom_site_label
_atom_site_type_symbol
_atom_site_fract_x
_atom_site_fract_y
_atom_site_fract_z
_atom_site_U_iso_or_equiv
_atom_site_adp_type
_atom_site_occupancy
_atom_site_calc_flag
_atom_site_refinement_flags
_atom_site_disorder_assembly
_atom_site_disorder_group
Cu(1) Cu 0.67616(2) 0.24673(1) 0.15769(2) 0.0215(1) Uani 1.00 d . . .
O(1) O 0.5249(2) 0.24718(9) 0.1619(2) 0.0474(7) Uani 1.00 d . . .
O(2) O 0.5584(2) 0.3194(1) 0.0755(2) 0.0585(8) Uani 1.00 d . . .
O(3) O 0.4012(2) 0.2959(1) 0.1030(2) 0.0762(10) Uani 1.00 d . . .
O(4) O 0.8265(2) 0.24033(9) 0.1545(2) 0.0344(6) Uani 1.00 d . . .
O(5) O 0.9538(2) 0.2868(1) 0.0974(2) 0.0580(8) Uani 1.00 d . . .
O(6) O 0.8001(2) 0.31681(9) 0.0800(2) 0.0515(7) Uani 1.00 d . . .
O(7) O 0.6635(2) 0.16969(8) 0.2478(2) 0.0358(5) Uani 1.00 d . . .
O(8) O 0.9872(2) 0.1566(1) 0.1475(3) 0.0579(8) Uani 1.00 d . . .
N(1) N 0.6712(1) 0.21063(8) 0.0035(2) 0.0225(5) Uani 1.00 d . . .
N(2) N 0.6785(1) 0.21162(8) -0.1941(2) 0.0225(5) Uani 1.00 d . . .
N(3) N 0.4916(2) 0.2880(1) 0.1126(2) 0.0455(7) Uani 1.00 d . . .
N(4) N 0.8625(2) 0.28280(10) 0.1090(2) 0.0352(6) Uani 1.00 d . . .
C(1) C 0.6802(2) 0.2352(1) -0.0944(2) 0.0245(6) Uani 1.00 d . . .
C(2) C 0.6600(2) 0.15826(10) 0.0009(2) 0.0246(6) Uani 1.00 d . . .
C(3) C 0.6607(2) 0.12940(9) -0.0979(2) 0.0225(6) Uani 1.00 d . . .
C(4) C 0.6702(2) 0.15869(10) -0.1952(2) 0.0241(6) Uani 1.00 d . . .
C(5) C 0.6476(2) 0.07107(10) -0.0948(2) 0.0242(6) Uani 1.00 d . . .
C(6) C 0.5599(2) 0.04868(10) -0.1420(2) 0.0254(6) Uani 1.00 d . . .
C(7) C 0.4809(2) 0.0793(1) -0.1922(2) 0.0310(7) Uani 1.00 d . . .
C(8) C 0.3981(2) 0.0561(1) -0.2376(3) 0.0392(8) Uani 1.00 d . . .
C(9) C 0.3871(2) 0.0001(1) -0.2371(3) 0.0444(8) Uani 1.00 d . . .
C(10) C 0.4578(2) -0.0301(1) -0.1883(3) 0.0380(7) Uani 1.00 d . . .
C(11) C 0.5464(2) -0.00723(10) -0.1369(2) 0.0293(6) Uani 1.00 d . . .
C(12) C 0.6174(2) -0.0379(1) -0.0811(2) 0.0335(7) Uani 1.00 d . . .
C(13) C 0.7035(2) -0.01613(10) -0.0312(2) 0.0301(6) Uani 1.00 d . . .
C(14) C 0.7758(3) -0.0478(1) 0.0261(2) 0.0407(8) Uani 1.00 d . . .
C(15) C 0.8613(3) -0.0261(1) 0.0709(3) 0.0493(9) Uani 1.00 d . . .
C(16) C 0.8790(2) 0.0289(1) 0.0613(3) 0.0464(9) Uani 1.00 d . . .
C(17) C 0.8109(2) 0.0608(1) 0.0085(2) 0.0354(7) Uani 1.00 d . . .
C(18) C 0.7203(2) 0.03989(9) -0.0397(2) 0.0272(6) Uani 1.00 d . . .
C(19) C 0.7424(3) 0.1372(1) 0.2901(4) 0.052(1) Uani 1.00 d . . .
H(1) H 0.685(2) 0.276(1) -0.092(2) 0.027(8) Uiso 1.00 calc . . .
H(2) H 0.647(2) 0.1438(9) 0.069(2) 0.014(6) Uiso 1.00 calc . . .
H(3) H 0.667(2) 0.147(1) -0.257(3) 0.026(7) Uiso 1.00 calc . . .
H(4) H 0.493(3) 0.115(2) -0.201(4) 0.07(1) Uiso 1.00 calc . . .
H(5) H 0.342(3) 0.076(1) -0.262(3) 0.039(8) Uiso 1.00 calc . . .
H(6) H 0.329(2) -0.016(1) -0.281(3) 0.044(9) Uiso 1.00 calc . . .
H(7) H 0.447(2) -0.064(1) -0.178(3) 0.039(8) Uiso 1.00 calc . . .
H(8) H 0.605(2) -0.072(1) -0.072(3) 0.038(8) Uiso 1.00 calc . . .
H(9) H 0.757(3) -0.085(1) 0.043(3) 0.062(10) Uiso 1.00 calc . . .
H(10) H 0.913(3) -0.045(1) 0.106(3) 0.06(1) Uiso 1.00 calc . . .
H(11) H 0.938(3) 0.050(2) 0.093(3) 0.07(1) Uiso 1.00 calc . . .
H(12) H 0.827(2) 0.096(1) 0.011(3) 0.037(8) Uiso 1.00 calc . . .
H(13) H 0.604(2) 0.162(1) 0.281(3) 0.032(8) Uiso 1.00 calc . . .
H(14) H 0.773(3) 0.118(2) 0.244(4) 0.07(1) Uiso 1.00 calc . . .
H(15) H 0.720(4) 0.112(2) 0.343(4) 0.09(1) Uiso 1.00 calc . . .
H(16) H 0.791(3) 0.157(2) 0.331(4) 0.06(1) Uiso 1.00 calc . . .
H(17) H 0.950(5) 0.181(3) 0.172(7) 0.17(2) Uiso 1.00 calc . . .
H(18) H 0.995(3) 0.168(2) 0.084(3) 0.05(1) Uiso 1.00 calc . . .

loop_
_atom_site_aniso_label
_atom_site_aniso_U_11
_atom_site_aniso_U_22
_atom_site_aniso_U_33
_atom_site_aniso_U_12
_atom_site_aniso_U_13
_atom_site_aniso_U_23
Cu(1) 0.0207(2) 0.0271(2) 0.0166(2) -0.00002(10) -0.0003(1) -0.00220(9)
O(1) 0.034(1) 0.073(2) 0.035(1) 0.0048(10) -0.0006(10) -0.0010(9)
O(2) 0.042(1) 0.071(2) 0.063(2) 0.000(1) -0.007(1) -0.007(1)
O(3) 0.025(1) 0.122(3) 0.082(2) 0.022(1) -0.009(1) 0.000(2)
O(4) 0.026(1) 0.047(1) 0.030(1) -0.0004(8) -0.0001(7) -0.0015(8)
O(5) 0.025(1) 0.079(2) 0.070(2) -0.015(1) 0.0101(10) -0.010(1)
O(6) 0.041(1) 0.049(1) 0.064(2) 0.002(1) 0.002(1) 0.010(1)
O(7) 0.045(1) 0.036(1) 0.0261(9) -0.0014(8) 0.0013(8) 0.0031(8)
O(8) 0.052(2) 0.060(2) 0.062(2) 0.002(1) -0.012(1) -0.001(1)
N(1) 0.0226(10) 0.0272(10) 0.0177(8) -0.0007(7) -0.0017(7) -0.0012(7)
N(2) 0.0221(10) 0.0272(10) 0.0183(9) -0.0001(7) 0.0001(7) 0.0013(8)
N(3) 0.032(1) 0.072(2) 0.032(1) 0.013(1) 0.000(1) -0.008(1)
N(4) 0.028(1) 0.046(1) 0.032(1) -0.0043(10) 0.0016(9) -0.0082(10)
C(1) 0.026(1) 0.026(1) 0.022(1) -0.0023(9) -0.0010(9) 0.0021(9)
C(2) 0.026(1) 0.029(1) 0.019(1) -0.0031(9) 0.0005(9) 0.0013(9)
C(3) 0.023(1) 0.024(1) 0.021(1) 0.0010(8) -0.0017(8) 0.0004(8)
C(4) 0.024(1) 0.029(1) 0.019(1) 0.0002(8) -0.0006(9) -0.0025(10)
C(5) 0.028(1) 0.026(1) 0.018(1) -0.0001(9) 0.0008(8) -0.0013(8)
C(6) 0.028(1) 0.029(1) 0.020(1) -0.0013(9) 0.0039(9) -0.0032(9)
C(7) 0.030(1) 0.033(1) 0.030(1) 0.0006(10) -0.003(1) -0.001(1)
C(8) 0.033(1) 0.048(2) 0.036(2) 0.001(1) -0.006(1) -0.001(1)
C(9) 0.039(2) 0.052(2) 0.042(2) -0.014(1) -0.004(1) -0.010(1)
C(10) 0.041(2) 0.036(1) 0.037(1) -0.012(1) 0.003(1) -0.008(1)
C(11) 0.032(1) 0.030(1) 0.026(1) -0.0038(10) 0.0059(10) -0.0050(9)
C(12) 0.044(2) 0.024(1) 0.032(1) -0.001(1) 0.009(1) -0.0019(10)
C(13) 0.035(1) 0.030(1) 0.026(1) 0.0058(10) 0.006(1) 0.0017(9)
C(14) 0.052(2) 0.037(1) 0.033(1) 0.015(1) 0.003(1) 0.006(1)
C(15) 0.053(2) 0.055(2) 0.040(2) 0.022(2) -0.009(1) 0.009(1)
C(16) 0.039(2) 0.060(2) 0.040(2) 0.007(1) -0.011(1) -0.001(1)
C(17) 0.033(1) 0.041(1) 0.032(1) 0.004(1) -0.005(1) -0.001(1)
C(18) 0.031(1) 0.030(1) 0.021(1) 0.0037(9) 0.0022(10) -0.0005(9)
C(19) 0.068(2) 0.044(2) 0.046(2) 0.010(2) -0.009(2) 0.006(2)

loop_
_atom_type_symbol
_atom_type_description
_atom_type_scat_dispersion_real
_atom_type_scat_dispersion_imag
_atom_type_scat_source
Cu Cu 0.320 1.265
;International Tables for Crystallography
(1992, Vol. C, Tables 4.2.6.8 and 6.1.1.1)
;
C C 0.003 0.002
;International Tables for Crystallography
(1992, Vol. C, Tables 4.2.6.8 and 6.1.1.1)
;
H H 0.000 0.000
;International Tables for Crystallography
(1992, Vol. C, Table 6.1.1.2)
;
N N 0.006 0.003
;International Tables for Crystallography
(1992, Vol. C, Tables 4.2.6.8 and 6.1.1.1)
;
O O 0.011 0.006
;International Tables for Crystallography
(1992, Vol. C, Tables 4.2.6.8 and 6.1.1.1)
;

loop_
_geom_angle_atom_site_label_1
_geom_angle_atom_site_label_2
_geom_angle_atom_site_label_3
_geom_angle
_geom_angle_site_symmetry_1
_geom_angle_site_symmetry_2
_geom_angle_site_symmetry_3
_geom_angle_publ_flag
O(1) Cu(1) O(4) 175.6(1) . 1_555 1_555 yes
O(1) Cu(1) O(7) 85.4(1) . 1_555 1_555 yes
O(1) Cu(1) N(1) 89.65(10) . 1_555 1_555 yes
O(1) Cu(1) N(2) 89.43(9) . 1_555 7_555 yes
O(4) Cu(1) O(7) 90.6(2) . 1_555 1_555 yes
O(4) Cu(1) N(1) 88.7(1) . 1_555 1_555 yes
O(4) Cu(1) N(2) 92.5(1) . 1_555 7_555 yes
O(7) Cu(1) N(1) 92.23(8) . 1_555 1_555 yes
O(7) Cu(1) N(2) 92.08(7) . 1_555 7_555 yes
N(1) Cu(1) N(2) 175.51(8) . 1_555 7_555 yes
Cu(1) O(1) N(3) 109.6(4) . 1_555 1_555 yes
Cu(1) O(4) N(4) 107.5(4) . 1_555 1_555 yes
Cu(1) O(7) C(19) 129.0(6) . 1_555 1_555 yes
Cu(1) O(7) H(13) 118(1) . 1_555 1_555 no
C(19) O(7) H(13) 109(2) . 1_555 1_555 no
H(17) O(8) H(18) 98(5) . 1_555 1_555 no
Cu(1) N(1) C(1) 125.1(2) . 1_555 1_555 yes
Cu(1) N(1) C(2) 117.8(2) . 1_555 1_555 yes
C(1) N(1) C(2) 117.1(2) . 1_555 1_555 yes
Cu(1) N(2) C(1) 122.5(2) . 7_554 1_555 yes
Cu(1) N(2) C(4) 120.1(2) . 7_554 1_555 yes
C(1) N(2) C(4) 117.2(2) . 1_555 1_555 yes
O(1) N(3) O(2) 116.3(8) . 1_555 1_555 yes
O(1) N(3) O(3) 121.0(3) . 1_555 1_555 yes
O(2) N(3) O(3) 122.7(7) . 1_555 1_555 yes
O(4) N(4) O(5) 118.5(3) . 1_555 1_555 yes
O(4) N(4) O(6) 117.4(8) . 1_555 1_555 yes
O(5) N(4) O(6) 124.1(6) . 1_555 1_555 yes
N(1) C(1) N(2) 125.0(2) . 1_555 1_555 yes
N(1) C(1) H(1) 116(1) . 1_555 1_555 no
N(2) C(1) H(1) 118(1) . 1_555 1_555 no
N(1) C(2) C(3) 122.9(2) . 1_555 1_555 yes
N(1) C(2) H(2) 113(1) . 1_555 1_555 no
C(3) C(2) H(2) 123(1) . 1_555 1_555 no
C(2) C(3) C(4) 115.5(2) . 1_555 1_555 yes
C(2) C(3) C(5) 120.2(2) . 1_555 1_555 yes
C(4) C(3) C(5) 124.3(2) . 1_555 1_555 yes
N(2) C(4) C(3) 122.2(2) . 1_555 1_555 yes
N(2) C(4) H(3) 112(2) . 1_555 1_555 no
C(3) C(4) H(3) 125(2) . 1_555 1_555 no
C(3) C(5) C(6) 119.3(3) . 1_555 1_555 yes
C(3) C(5) C(18) 119.7(5) . 1_555 1_555 yes
C(6) C(5) C(18) 121.0(6) . 1_555 1_555 yes
C(5) C(6) C(7) 122.7(6) . 1_555 1_555 yes
C(5) C(6) C(11) 119.1(3) . 1_555 1_555 yes
C(7) C(6) C(11) 118.2(5) . 1_555 1_555 yes
C(6) C(7) C(8) 120.7(6) . 1_555 1_555 yes
C(6) C(7) H(4) 117(2) . 1_555 1_555 no
C(8) C(7) H(4) 121(2) . 1_555 1_555 no
C(7) C(8) C(9) 121.1(3) . 1_555 1_555 yes
C(7) C(8) H(5) 120(2) . 1_555 1_555 no
C(9) C(8) H(5) 117(2) . 1_555 1_555 no
C(8) C(9) C(10) 120.3(5) . 1_555 1_555 yes
C(8) C(9) H(6) 117(1) . 1_555 1_555 no
C(10) C(9) H(6) 121(2) . 1_555 1_555 no
C(9) C(10) C(11) 120.8(6) . 1_555 1_555 yes
C(9) C(10) H(7) 120(2) . 1_555 1_555 no
C(11) C(10) H(7) 117(2) . 1_555 1_555 no
C(6) C(11) C(10) 118.8(3) . 1_555 1_555 yes
C(6) C(11) C(12) 119.9(5) . 1_555 1_555 yes
C(10) C(11) C(12) 121.3(6) . 1_555 1_555 yes
C(11) C(12) C(13) 121.6(6) . 1_555 1_555 yes
C(11) C(12) H(8) 119(2) . 1_555 1_555 no
C(13) C(12) H(8) 119(2) . 1_555 1_555 no
C(12) C(13) C(14) 121.3(6) . 1_555 1_555 yes
C(12) C(13) C(18) 119.1(2) . 1_555 1_555 yes
C(14) C(13) C(18) 119.6(5) . 1_555 1_555 yes
C(13) C(14) C(15) 120.5(6) . 1_555 1_555 yes
C(13) C(14) H(9) 118(2) . 1_555 1_555 no
C(15) C(14) H(9) 120(2) . 1_555 1_555 no
C(14) C(15) C(16) 120.2(3) . 1_555 1_555 yes
C(14) C(15) H(10) 123(2) . 1_555 1_555 no
C(16) C(15) H(10) 115(2) . 1_555 1_555 no
C(15) C(16) C(17) 121.2(6) . 1_555 1_555 yes
C(15) C(16) H(11) 127(2) . 1_555 1_555 no
C(17) C(16) H(11) 111(2) . 1_555 1_555 no
C(16) C(17) C(18) 120.7(6) . 1_555 1_555 yes
C(16) C(17) H(12) 114(1) . 1_555 1_555 no
C(18) C(17) H(12) 124(1) . 1_555 1_555 no
C(5) C(18) C(13) 119.2(5) . 1_555 1_555 yes
C(5) C(18) C(17) 122.9(6) . 1_555 1_555 yes
C(13) C(18) C(17) 117.9(2) . 1_555 1_555 yes
O(7) C(19) H(14) 116(3) . 1_555 1_555 no
O(7) C(19) H(15) 113(3) . 1_555 1_555 no
O(7) C(19) H(16) 110(2) . 1_555 1_555 no
H(14) C(19) H(15) 102(3) . 1_555 1_555 no
H(14) C(19) H(16) 109(4) . 1_555 1_555 no
H(15) C(19) H(16) 103(3) . 1_555 1_555 no

loop_
_geom_bond_atom_site_label_1
_geom_bond_atom_site_label_2
_geom_bond_distance
_geom_bond_site_symmetry_1
_geom_bond_site_symmetry_2
_geom_bond_publ_flag
Cu(1) O(1) 1.98(3) . . yes
Cu(1) O(4) 1.97(3) . . yes
Cu(1) O(7) 2.242(2) . . yes
Cu(1) N(1) 2.061(2) . . yes
Cu(1) N(2) 2.066(2) . 7_555 yes
O(1) N(3) 1.272(4) . . yes
O(2) N(3) 1.26(1) . . yes
O(3) N(3) 1.20(2) . . yes
O(4) N(4) 1.298(4) . . yes
O(5) N(4) 1.21(2) . . yes
O(6) N(4) 1.238(9) . . yes
O(7) C(19) 1.42(1) . . yes
O(7) H(13) 0.89(3) . . no
O(8) H(17) 0.85(7) . . no
O(8) H(18) 0.81(4) . . no
N(1) C(1) 1.332(3) . . yes
N(1) C(2) 1.340(3) . . yes
N(2) C(1) 1.335(3) . . yes
N(2) C(4) 1.351(3) . . yes
C(1) H(1) 1.03(4) . . no
C(2) C(3) 1.391(3) . . yes
C(2) H(2) 0.90(3) . . no
C(3) C(4) 1.388(3) . . yes
C(3) C(5) 1.494(3) . . yes
C(4) H(3) 0.79(3) . . no
C(5) C(6) 1.40(2) . . yes
C(5) C(18) 1.40(1) . . yes
C(6) C(7) 1.43(1) . . yes
C(6) C(11) 1.434(3) . . yes
C(7) C(8) 1.35(1) . . yes
C(7) H(4) 0.92(4) . . no
C(8) C(9) 1.430(4) . . yes
C(8) H(5) 0.93(3) . . no
C(9) C(10) 1.34(1) . . yes
C(9) H(6) 1.01(3) . . no
C(10) C(11) 1.43(2) . . yes
C(10) H(7) 0.89(3) . . no
C(11) C(12) 1.38(1) . . yes
C(12) C(13) 1.39(1) . . yes
C(12) H(8) 0.90(3) . . no
C(13) C(14) 1.42(1) . . yes
C(13) C(18) 1.445(3) . . yes
C(14) C(15) 1.36(2) . . yes
C(14) H(9) 0.99(4) . . no
C(15) C(16) 1.423(5) . . yes
C(15) H(10) 0.93(4) . . no
C(16) C(17) 1.36(1) . . yes
C(16) H(11) 1.01(4) . . no
C(17) C(18) 1.42(2) . . yes
C(17) H(12) 0.91(3) . . no
C(19) H(14) 0.84(4) . . no
C(19) H(15) 0.94(5) . . no
C(19) H(16) 0.96(5) . . no

loop_
_geom_contact_atom_site_label_1
_geom_contact_atom_site_label_2
_geom_contact_distance
_geom_contact_site_symmetry_1
_geom_contact_site_symmetry_2
_geom_contact_publ_flag
O(1) H(17) 2.77(8) . 8_455 ?
O(1) O(5) 3.189(5) . 8_455 ?
O(1) O(8) 3.279(4) . 8_455 ?
O(1) O(5) 3.351(5) . 2_455 ?
O(1) O(4) 3.40(3) . 8_455 ?
O(1) N(4) 3.58(2) . 8_455 ?
O(2) O(8) 2.890(6) . 2_455 ?
O(2) H(17) 3.29(8) . 2_455 ?
O(2) H(9) 3.45(5) . 6_655 ?
O(2) H(10) 3.48(4) . 6_655 ?
O(3) H(18) 2.72(4) . 2_455 ?
O(3) C(1) 2.99(4) . 2_455 ?
O(3) N(2) 3.11(4) . 2_455 ?
O(3) H(12) 3.23(3) . 2_455 ?
O(3) O(5) 3.263(5) . 2_455 ?
O(3) N(1) 3.27(4) . 2_455 ?
O(3) N(4) 3.270(4) . 2_455 ?
O(3) H(1) 3.36(5) . 2_455 ?
O(3) O(4) 3.361(6) . 2_455 ?
O(3) O(4) 3.371(6) . 8_455 ?
O(3) H(17) 3.41(8) . 2_455 ?
O(3) C(4) 3.41(4) . 2_455 ?
O(3) O(8) 3.422(7) . 2_455 ?
O(3) N(4) 3.498(4) . 8_455 ?
O(3) C(2) 3.58(4) . 2_455 ?
O(4) O(8) 2.99(2) . . ?
O(4) H(18) 3.00(5) . . ?
O(5) H(17) 2.83(8) . . ?
O(5) H(4) 2.84(4) . 2_555 ?
O(5) C(1) 3.01(5) . 2_555 ?
O(5) H(18) 3.09(4) . . ?
O(5) N(1) 3.09(4) . 2_555 ?
O(5) N(2) 3.15(4) . 2_555 ?
O(5) N(3) 3.190(4) . 2_555 ?
O(5) C(2) 3.25(4) . 2_555 ?
O(5) C(4) 3.36(4) . 2_555 ?
O(5) O(8) 3.395(4) . . ?
O(5) H(1) 3.41(5) . 2_555 ?
O(5) C(3) 3.44(3) . 2_555 ?
O(5) N(3) 3.505(4) . 8_555 ?
O(6) H(9) 2.65(4) . 6_655 ?
O(6) H(16) 3.05(5) . 7_554 ?
O(6) H(4) 3.39(5) . 2_555 ?
O(6) H(15) 3.52(5) . 7_554 ?
O(6) H(5) 3.54(3) . 2_555 ?
O(6) H(8) 3.58(3) . 6_655 ?
O(7) O(8) 2.64(3) . 8_455 ?
O(7) H(17) 2.96(8) . 8_455 ?
O(7) H(18) 2.98(5) . 8_455 ?
O(7) H(7) 3.16(3) . 5_655 ?
O(8) H(11) 2.86(4) . . ?
O(8) H(12) 3.08(4) . . ?
O(8) H(1) 3.18(4) . 2_555 ?
O(8) H(14) 3.18(6) . . ?
O(8) H(15) 3.24(7) . 8_555 ?
O(8) H(7) 3.26(3) . 4_655 ?
O(8) H(16) 3.37(5) . . ?
O(8) N(3) 3.416(4) . 2_555 ?
O(8) C(19) 3.45(5) . 8_555 ?
N(2) N(3) 3.36(3) . 7_554 ?
N(2) N(4) 3.37(3) . 7_554 ?
N(2) H(13) 3.38(3) . 7_554 ?
N(3) H(18) 2.61(4) . 2_455 ?
N(3) H(17) 3.54(8) . 2_455 ?
N(4) H(17) 2.92(8) . . ?
N(4) H(4) 3.30(4) . 2_555 ?
N(4) H(18) 3.42(4) . . ?
C(1) H(13) 3.18(3) . 7_554 ?
C(1) H(16) 3.22(4) . 7_554 ?
C(1) H(18) 3.46(5) . 2_455 ?
C(2) H(7) 3.48(3) . 5_655 ?
C(3) H(5) 3.21(4) . 8_554 ?
C(4) H(5) 3.12(4) . 8_554 ?
C(5) H(5) 3.07(5) . 8_554 ?
C(5) H(7) 3.49(3) . 5_655 ?
C(5) H(6) 3.56(4) . 8_554 ?
C(6) H(10) 3.04(4) . 4_654 ?
C(6) H(8) 3.39(4) . 5_655 ?
C(6) C(12) 3.54(2) . 5_655 ?
C(7) H(10) 2.92(4) . 4_654 ?
C(7) H(8) 3.35(3) . 5_655 ?
C(7) H(9) 3.59(6) . 5_655 ?
C(8) H(10) 3.11(5) . 4_654 ?
C(8) H(9) 3.18(4) . 5_655 ?
C(8) C(14) 3.41(2) . 5_655 ?
C(8) C(17) 3.438(7) . 8_454 ?
C(8) H(12) 3.55(3) . 8_454 ?
C(8) C(18) 3.56(2) . 8_454 ?
C(9) H(11) 3.31(5) . 4_654 ?
C(9) H(10) 3.42(5) . 4_654 ?
C(9) H(15) 3.43(5) . 5_655 ?
C(9) C(13) 3.446(8) . 5_655 ?
C(9) C(14) 3.52(2) . 5_655 ?
C(9) C(18) 3.59(2) . 8_454 ?
C(10) H(11) 2.99(4) . 4_654 ?
C(10) H(2) 3.51(3) . 5_655 ?
C(10) H(10) 3.55(4) . 4_654 ?
C(10) C(13) 3.57(2) . 5_655 ?
C(10) C(18) 3.59(2) . 5_655 ?
C(11) H(10) 3.40(4) . 4_654 ?
C(11) H(11) 3.42(4) . 4_654 ?
C(11) C(11) 3.511(8) . 5_655 ?
C(11) C(12) 3.56(2) . 5_655 ?
C(12) H(15) 2.99(6) . 4_654 ?
C(12) H(14) 3.26(4) . 4_654 ?
C(12) H(6) 3.27(5) . 8_554 ?
C(12) H(16) 3.43(4) . 4_654 ?
C(12) C(19) 3.48(2) . 4_654 ?
C(13) H(6) 2.78(4) . 8_554 ?
C(13) H(15) 3.05(5) . 4_654 ?
C(14) H(15) 2.74(5) . 4_654 ?
C(14) H(6) 3.12(4) . 8_554 ?
C(14) H(5) 3.30(3) . 5_655 ?
C(15) H(11) 3.32(5) . 5_755 ?
C(15) H(6) 3.50(4) . 8_554 ?
C(16) H(10) 3.40(5) . 5_755 ?
C(16) H(6) 3.59(4) . 8_554 ?
C(17) H(5) 3.00(3) . 8_554 ?
C(17) H(6) 3.35(4) . 8_554 ?
C(18) H(6) 2.93(4) . 8_554 ?
C(18) H(5) 3.00(4) . 8_554 ?
C(18) H(7) 3.45(4) . 5_655 ?
C(19) H(8) 3.07(4) . 4_655 ?
C(19) H(6) 3.23(3) . 5_655 ?
C(19) H(17) 3.26(8) . . ?
C(19) H(9) 3.30(4) . 4_655 ?
C(19) H(7) 3.37(4) . 5_655 ?
H(1) H(18) 2.88(6) . 2_455 ?
H(1) H(15) 2.99(6) . 7_554 ?
H(1) H(17) 3.40(9) . 2_455 ?
H(1) H(14) 3.53(5) . 7_554 ?
H(2) H(7) 2.70(4) . 5_655 ?
H(3) H(5) 2.93(5) . 8_554 ?
H(3) H(9) 3.04(5) . 4_654 ?
H(3) H(10) 3.24(5) . 4_654 ?
H(4) H(10) 3.16(6) . 4_654 ?
H(5) H(9) 2.94(5) . 5_655 ?
H(5) H(12) 3.03(5) . 8_454 ?
H(6) H(15) 2.65(6) . 5_655 ?
H(6) H(14) 2.97(5) . 5_655 ?
H(6) H(11) 3.50(7) . 4_654 ?
H(7) H(13) 2.84(4) . 5_655 ?
H(7) H(11) 3.15(5) . 4_654 ?
H(7) H(15) 3.18(6) . 5_655 ?
H(7) H(14) 3.28(7) . 5_655 ?
H(8) H(15) 2.71(7) . 4_654 ?
H(8) H(16) 2.81(5) . 4_654 ?
H(8) H(14) 2.96(5) . 4_654 ?
H(9) H(15) 2.52(7) . 4_654 ?
H(9) H(16) 3.20(6) . 4_654 ?
H(10) H(11) 3.07(6) . 5_755 ?
H(11) H(18) 3.08(5) . . ?
H(11) H(17) 3.48(8) . . ?
H(12) H(18) 2.99(6) . . ?
H(12) H(17) 3.33(8) . . ?
H(14) H(17) 2.94(9) . . ?
H(15) H(18) 3.37(8) . 8_455 ?
H(16) H(17) 2.88(8) . . ?

loop_
_geom_torsion_atom_site_label_1
_geom_torsion_atom_site_label_2
_geom_torsion_atom_site_label_3
_geom_torsion_atom_site_label_4
_geom_torsion
_geom_torsion_site_symmetry_1
_geom_torsion_site_symmetry_2
_geom_torsion_site_symmetry_3
_geom_torsion_site_symmetry_4
_geom_torsion_publ_flag
Cu(1) O(1) N(3) O(2) -1.9(3) 1_555 1_555 1_555 1_555 yes
Cu(1) O(1) N(3) O(3) 178.4(2) 1_555 1_555 1_555 1_555 yes
Cu(1) O(4) N(4) O(5) -179.1(2) 1_555 1_555 1_555 1_555 yes
Cu(1) O(4) N(4) O(6) 0.9(3) 1_555 1_555 1_555 1_555 yes
Cu(1) N(1) C(1) N(2) 179.0(2) 1_555 1_555 1_555 1_555 yes
Cu(1) N(1) C(2) C(3) -176.8(2) 1_555 1_555 1_555 1_555 yes
O(1) Cu(1) O(4) N(4) 158(1) 1_555 1_555 1_555 1_555 yes
O(1) Cu(1) O(7) C(19) -176.2(3) 1_555 1_555 1_555 1_555 yes
O(1) Cu(1) N(1) C(1) 97.8(2) 1_555 1_555 1_555 1_555 yes
O(1) Cu(1) N(1) C(2) -83.5(2) 1_555 1_555 1_555 1_555 yes
O(4) Cu(1) O(1) N(3) -154(1) 1_555 1_555 1_555 1_555 yes
O(4) Cu(1) O(7) C(19) 5.6(3) 1_555 1_555 1_555 1_555 yes
O(4) Cu(1) N(1) C(1) -86.3(3) 1_555 1_555 1_555 1_555 yes
O(4) Cu(1) N(1) C(2) 92.4(2) 1_555 1_555 1_555 1_555 yes
O(7) Cu(1) O(1) N(3) -178.6(2) 1_555 1_555 1_555 1_555 yes
O(7) Cu(1) O(4) N(4) -177.0(2) 1_555 1_555 1_555 1_555 yes
O(7) Cu(1) N(1) C(1) -176.8(2) 1_555 1_555 1_555 1_555 yes
O(7) Cu(1) N(1) C(2) 1.8(2) 1_555 1_555 1_555 1_555 yes
N(1) Cu(1) O(1) N(3) -86.4(2) 1_555 1_555 1_555 1_555 yes
N(1) Cu(1) O(4) N(4) 90.8(2) 1_555 1_555 1_555 1_555 yes
N(1) Cu(1) O(7) C(19) 94.3(3) 1_555 1_555 1_555 1_555 yes
N(1) C(1) N(2) C(4) -2.2(3) 1_555 1_555 1_555 1_555 yes
N(1) C(2) C(3) C(4) -2.2(3) 1_555 1_555 1_555 1_555 yes
N(1) C(2) C(3) C(5) -179.8(2) 1_555 1_555 1_555 1_555 yes
N(2) C(1) N(1) C(2) 0.3(3) 1_555 1_555 1_555 1_555 yes
N(2) C(4) C(3) C(2) 0.2(3) 1_555 1_555 1_555 1_555 yes
N(2) C(4) C(3) C(5) 177.7(2) 1_555 1_555 1_555 1_555 yes
C(1) N(1) C(2) C(3) 2.0(3) 1_555 1_555 1_555 1_555 yes
C(1) N(2) C(4) C(3) 1.9(3) 1_555 1_555 1_555 1_555 yes
C(2) C(3) C(5) C(6) 114.0(5) 1_555 1_555 1_555 1_555 yes
C(2) C(3) C(5) C(18) -62.5(6) 1_555 1_555 1_555 1_555 yes
C(3) C(5) C(6) C(7) -0.7(3) 1_555 1_555 1_555 1_555 yes
C(3) C(5) C(6) C(11) -178.7(2) 1_555 1_555 1_555 1_555 yes
C(3) C(5) C(18) C(13) 176.2(2) 1_555 1_555 1_555 1_555 yes
C(3) C(5) C(18) C(17) -4.1(4) 1_555 1_555 1_555 1_555 yes
C(4) C(3) C(5) C(6) -63.5(5) 1_555 1_555 1_555 1_555 yes
C(4) C(3) C(5) C(18) 120.0(5) 1_555 1_555 1_555 1_555 yes
C(5) C(6) C(7) C(8) 179.3(3) 1_555 1_555 1_555 1_555 yes
C(5) C(6) C(11) C(10) -178.1(2) 1_555 1_555 1_555 1_555 yes
C(5) C(6) C(11) C(12) 3.1(4) 1_555 1_555 1_555 1_555 yes
C(5) C(18) C(13) C(12) 2.0(3) 1_555 1_555 1_555 1_555 yes
C(5) C(18) C(13) C(14) -178.9(2) 1_555 1_555 1_555 1_555 yes
C(5) C(18) C(17) C(16) 179.9(3) 1_555 1_555 1_555 1_555 yes
C(6) C(5) C(18) C(13) -0.3(3) 1_555 1_555 1_555 1_555 yes
C(6) C(5) C(18) C(17) 179.4(2) 1_555 1_555 1_555 1_555 yes
C(6) C(7) C(8) C(9) -0.2(4) 1_555 1_555 1_555 1_555 yes
C(6) C(11) C(10) C(9) -2.1(4) 1_555 1_555 1_555 1_555 yes
C(6) C(11) C(12) C(13) -1.4(4) 1_555 1_555 1_555 1_555 yes
C(7) C(6) C(5) C(18) 175.7(2) 1_555 1_555 1_555 1_555 yes
C(7) C(6) C(11) C(10) 3.8(4) 1_555 1_555 1_555 1_555 yes
C(7) C(6) C(11) C(12) -174.9(2) 1_555 1_555 1_555 1_555 yes
C(7) C(8) C(9) C(10) 2.0(5) 1_555 1_555 1_555 1_555 yes
C(8) C(7) C(6) C(11) -2.7(4) 1_555 1_555 1_555 1_555 yes
C(8) C(9) C(10) C(11) -0.8(5) 1_555 1_555 1_555 1_555 yes
C(9) C(10) C(11) C(12) 176.6(3) 1_555 1_555 1_555 1_555 yes
C(10) C(11) C(12) C(13) 179.8(2) 1_555 1_555 1_555 1_555 yes
C(11) C(6) C(5) C(18) -2.2(3) 1_555 1_555 1_555 1_555 yes
C(11) C(12) C(13) C(14) 179.8(3) 1_555 1_555 1_555 1_555 yes
C(11) C(12) C(13) C(18) -1.1(4) 1_555 1_555 1_555 1_555 yes
C(12) C(13) C(14) C(15) 177.7(3) 1_555 1_555 1_555 1_555 yes
C(12) C(13) C(18) C(17) -177.7(2) 1_555 1_555 1_555 1_555 yes
C(13) C(14) C(15) C(16) 0.3(5) 1_555 1_555 1_555 1_555 yes
C(13) C(18) C(17) C(16) -0.3(4) 1_555 1_555 1_555 1_555 yes
C(14) C(13) C(18) C(17) 1.3(4) 1_555 1_555 1_555 1_555 yes
C(14) C(15) C(16) C(17) 0.7(5) 1_555 1_555 1_555 1_555 yes
C(15) C(14) C(13) C(18) -1.3(4) 1_555 1_555 1_555 1_555 yes
C(15) C(16) C(17) C(18) -0.7(5) 1_555 1_555 1_555 1_555 yes
